data_2002166
loop_
_publ_author_name
'Beck, J'
'Mueller-Buschbaum, K'
'Wolf, F'

_publ_section_title
;
On tetrachlorophosphonium chlorometallates of rhenium and molybdenum:
Syntheses, crystal structures and magnetism of (P Cl4)2 (Re2 Cl10) and
(P Cl4)3 (Re Cl6)2 and the magnetic properties of (P Cl4)2 (Mo2 Cl10)
;
_journal_name_full
;
Zeitschrift fuer Anorganische und Allgemeine Chemie
;
_journal_page_first 975
_journal_page_last 981
_journal_paper_doi 10.1002/(SICI)1521-3749(199906)625:6<975::AID-ZAAC975>3.0.CO;2-#
_journal_volume 625
_journal_year 1999
_chemical_formula_structural '(P Cl4)2 (Mo2 Cl10)'
_chemical_formula_sum 'Cl18 Mo2 P2'
_chemical_name_systematic
;
Bis(tetrachlorophosphorus) decachlorodimolybdate(IV)
;
_space_group_IT_number 2
_symmetry_cell_setting triclinic
_symmetry_Int_Tables_number 2
_symmetry_space_group_name_Hall '-P 1'
_symmetry_space_group_name_H-M 'P -1'
_cell_angle_alpha 95.970(6)
_cell_angle_beta 95.750(6)
_cell_angle_gamma 100.920(6)
_cell_formula_units_Z 1
_cell_length_a 8.943(7)
_cell_length_b 9.464(7)
_cell_length_c 6.930(6)
_cell_volume 568.5
_refine_ls_R_factor_all 0.0377
_cod_database_code 2002166

loop_
_symmetry_equiv_pos_as_xyz
x,y,z
-x,-y,-z

loop_
_atom_site_aniso_label
_atom_site_aniso_U_11
_atom_site_aniso_U_12
_atom_site_aniso_U_13
_atom_site_aniso_U_22
_atom_site_aniso_U_23
_atom_site_aniso_U_33
Mo1 0.0276(2) 0.00400(12) 0.00608(12) 0.0277(2) 0.00219(13) 0.0291(2)
Cl1 0.0372(5) 0.0140(4) 0.0081(4) 0.0397(5) 0.0044(4) 0.0398(5)
Cl2 0.0328(5) 0.0138(4) 0.0069(4) 0.0460(6) 0.0015(4) 0.0496(6)
Cl3 0.0443(5) 0.0047(4) -0.0001(4) 0.0478(6) -0.0035(4) 0.0317(5)
Cl4 0.0552(6) .0000(4) 0.0237(5) 0.0354(6) 0.0098(4) 0.0552(6)
Cl5 0.0359(4) 0.0049(3) 0.0055(3) 0.0318(5) 0.0050(3) 0.0269(4)
P1 0.0319(5) 0.0047(3) 0.0058(4) 0.0307(5) 0.0037(4) 0.0333(5)
Cl6 0.0555(6) 0.0084(4) 0.0133(5) 0.0345(6) 0.0009(4) 0.0502(6)
Cl7 0.0452(6) 0.0081(4) 0.0170(4) 0.0561(7) 0.0028(4) 0.0420(5)
Cl8 0.0493(6) 0.0174(4) 0.0034(4) 0.0506(7) 0.0147(4) 0.0451(6)
Cl9 0.0371(5) -0.0029(4) .0000(4) 0.0499(6) 0.0063(4) 0.0478(6)

loop_
_atom_site_label
_atom_site_type_symbol
_atom_site_symmetry_multiplicity
_atom_site_Wyckoff_symbol
_atom_site_fract_x
_atom_site_fract_y
_atom_site_fract_z
_atom_site_occupancy
_atom_site_attached_hydrogens
_atom_site_calc_flag
Mo1 Mo4+ 2 i 0.36659(3) 0.32704(3) 0.38685(4) 1. 0 d
Cl1 Cl1- 2 i 0.58115(11) 0.22116(11) 0.38142(14) 1. 0 d
Cl2 Cl1- 2 i 0.16486(11) 0.44567(12) 0.4225(2) 1. 0 d
Cl3 Cl1- 2 i 0.28119(12) 0.23996(12) 0.06385(14) 1. 0 d
Cl4 Cl1- 2 i 0.23130(14) 0.12640(12) 0.5119(2) 1. 0 d
Cl5 Cl1- 2 i 0.51739(10) 0.55009(10) 0.28177(12) 1. 0 d
P1 P5+ 2 i 0.19097(11) 0.77934(10) 0.04648(14) 1. 0 d
Cl6 Cl1- 2 i 0.19834(14) 0.58467(12) -0.0580(2) 1. 0 d
Cl7 Cl1- 2 i 0.05835(13) 0.77247(13) 0.2518(2) 1. 0 d
Cl8 Cl1- 2 i 0.10854(13) 0.87667(13) -0.1596(2) 1. 0 d
Cl9 Cl1- 2 i 0.39372(12) 0.88260(12) 0.1517(2) 1. 0 d

loop_
_atom_type_symbol
_atom_type_oxidation_number
Mo4+ 4.000
Cl1- -1.000
P5+ 5.000
